data_7041274
loop_
_publ_author_name
'Rigo, Massimo'
'Hettmanczyk, Lara'
'Heutz, Frank J. L.'
'Hohloch, Stephan'
'Lutz, Martin'
'Sarkar, Biprajit'
'M\"uller, Christian'

_publ_section_title
;
 Phosphinines versus mesoionic carbenes: a comparison of structurally
 related ligands in Au(i)-catalysis.
;
_journal_issue 1
_journal_name_full 'Dalton transactions (Cambridge, England : 2003)'
_journal_page_first 86
_journal_page_last 95
_journal_paper_doi 10.1039/c6dt03766f
_journal_volume 46
_journal_year 2016
_chemical_formula_sum 'C18 H19 Au Cl N3'
_chemical_formula_weight 509.78
_space_group_crystal_system monoclinic
_space_group_IT_number 14
_space_group_name_Hall '-P 2ybc'
_space_group_name_H-M_alt 'P 1 21/c 1'
_symmetry_space_group_name_Hall '-P 2ybc'
_symmetry_space_group_name_H-M 'P 1 21/c 1'
_atom_sites_solution_hydrogens geom
_audit_creation_method SHELXL-2014/7
_audit_update_record
;
2016-11-16 deposited with the CCDC.
2016-11-21 downloaded from the CCDC.
;
_cell_angle_alpha 90
_cell_angle_beta 100.804(5)
_cell_angle_gamma 90
_cell_formula_units_Z 4
_cell_length_a 20.988(5)
_cell_length_b 6.425(5)
_cell_length_c 13.166(5)
_cell_measurement_reflns_used 2647
_cell_measurement_temperature 140(2)
_cell_measurement_theta_max 27.52
_cell_measurement_theta_min 0.99
_cell_volume 1743.9(16)
_computing_cell_refinement 'Saint+, 2014'
_computing_data_collection 'Bruker Smart AXS software'
_computing_data_reduction 'Saint+, 2014'
_computing_molecular_graphics 'Diamond 3D, Version 4.0'
_computing_publication_material WinGX
_computing_structure_refinement 'SHELXL-2014/7 (Sheldrick, 2014)'
_computing_structure_solution 'direct methods'
_diffrn_ambient_temperature 140(2)
_diffrn_measured_fraction_theta_full 1.000
_diffrn_measured_fraction_theta_max 0.994
_diffrn_measurement_device_type 'Bruker SMart AXS'
_diffrn_measurement_method 'omega scans'
_diffrn_radiation_type MoK\a
_diffrn_radiation_wavelength 0.71069
_diffrn_reflns_av_R_equivalents 0.0621
_diffrn_reflns_av_unetI/netI 0.0711
_diffrn_reflns_Laue_measured_fraction_full 1.000
_diffrn_reflns_Laue_measured_fraction_max 0.994
_diffrn_reflns_limit_h_max 27
_diffrn_reflns_limit_h_min -21
_diffrn_reflns_limit_k_max 8
_diffrn_reflns_limit_k_min -8
_diffrn_reflns_limit_l_max 16
_diffrn_reflns_limit_l_min -16
_diffrn_reflns_number 11174
_diffrn_reflns_point_group_measured_fraction_full 1.000
_diffrn_reflns_point_group_measured_fraction_max 0.994
_diffrn_reflns_theta_full 25.240
_diffrn_reflns_theta_max 27.520
_diffrn_reflns_theta_min 0.988
_exptl_absorpt_coefficient_mu 8.591
_exptl_absorpt_correction_T_max 0.746
_exptl_absorpt_correction_T_min 0.323
_exptl_absorpt_correction_type multi-scan
_exptl_absorpt_process_details 'Blessing, 1995'
_exptl_crystal_colour colourless
_exptl_crystal_density_diffrn 1.942
_exptl_crystal_description block
_exptl_crystal_F_000 976
_exptl_crystal_size_max 0.48
_exptl_crystal_size_mid 0.36
_exptl_crystal_size_min 0.34
_refine_diff_density_max 1.687
_refine_diff_density_min -1.405
_refine_diff_density_rms 0.240
_refine_ls_extinction_method none
_refine_ls_goodness_of_fit_ref 1.037
_refine_ls_hydrogen_treatment constr
_refine_ls_matrix_type full
_refine_ls_number_parameters 212
_refine_ls_number_reflns 3985
_refine_ls_number_restraints 0
_refine_ls_restrained_S_all 1.037
_refine_ls_R_factor_all 0.0665
_refine_ls_R_factor_gt 0.0370
_refine_ls_shift/su_max 0.000
_refine_ls_shift/su_mean 0.000
_refine_ls_structure_factor_coef Fsqd
_refine_ls_weighting_details 'w=1/[\s^2^(Fo^2^)+(0.0473P)^2^+1.5456P] where P=(Fo^2^+2Fc^2^)/3'
_refine_ls_weighting_scheme calc
_refine_ls_wR_factor_gt 0.0836
_refine_ls_wR_factor_ref 0.1095
_reflns_Friedel_coverage 0.000
_reflns_number_gt 2647
_reflns_number_total 3985
_reflns_threshold_expression 'I > 2\s(I)'
_cod_data_source_file c6dt03766f2.cif
_cod_data_source_block sar395mono
_cod_depositor_comments 'Adding full bibliography for 7041274--7041275.cif.'
_cod_database_code 7041274
_shelx_shelxl_version_number 2014/7
_shelx_space_group_comment
;
The symmetry employed for this shelxl refinement is uniquely defined
by the following loop, which should always be used as a source of
symmetry information in preference to the above space-group names.
They are only intended as comments.
;

loop_
_space_group_symop_operation_xyz
'x, y, z'
'-x, y+1/2, -z+1/2'
'-x, -y, -z'
'x, -y-1/2, z-1/2'

loop_
_atom_site_label
_atom_site_type_symbol
_atom_site_fract_x
_atom_site_fract_y
_atom_site_fract_z
_atom_site_U_iso_or_equiv
_atom_site_adp_type
_atom_site_occupancy
_atom_site_site_symmetry_order
_atom_site_calc_flag
_atom_site_refinement_flags_posn
_atom_site_refinement_flags_adp
Au1 Au 0.20101(2) -0.24096(4) 0.55298(2) 0.01295(11) Uani 1 1 d . .
Cl1 Cl 0.17904(11) -0.5130(3) 0.44049(17) 0.0262(5) Uani 1 1 d . .
N3 N 0.2750(3) 0.0819(9) 0.6933(5) 0.0156(15) Uani 1 1 d . .
C1 C 0.2155(4) 0.0022(13) 0.6460(7) 0.0213(19) Uani 1 1 d . .
N1 N 0.2085(3) 0.2840(9) 0.7403(5) 0.0148(14) Uani 1 1 d . .
C2 C 0.1723(4) 0.1397(12) 0.6795(6) 0.0131(17) Uani 1 1 d . .
N2 N 0.2714(3) 0.2526(9) 0.7507(5) 0.0154(13) Uani 1 1 d . .
C5 C 0.1006(4) 0.1349(12) 0.6569(6) 0.0138(16) Uani 1 1 d . .
C20 C 0.3371(4) -0.0035(12) 0.6844(7) 0.0178(18) Uani 1 1 d . .
C23 C 0.4479(4) -0.2049(14) 0.6496(8) 0.029(2) Uani 1 1 d . .
C10 C 0.0640(4) 0.3126(13) 0.6180(7) 0.0186(18) Uani 1 1 d . .
H4 H 0.0846 0.4369 0.6079 0.022 Uiso 1 1 calc R U
C9 C -0.0034(4) 0.2984(13) 0.5950(6) 0.021(2) Uani 1 1 d . .
H5 H -0.0276 0.4150 0.5700 0.025 Uiso 1 1 calc R U
C6 C 0.0680(4) -0.0475(13) 0.6730(6) 0.0220(19) Uani 1 1 d . .
H8 H 0.0914 -0.1634 0.7012 0.026 Uiso 1 1 calc R U
C7 C 0.0006(4) -0.0579(13) 0.6471(6) 0.0217(19) Uani 1 1 d . .
H7 H -0.0207 -0.1817 0.6558 0.026 Uiso 1 1 calc R U
C21 C 0.3667(4) 0.0708(13) 0.6050(7) 0.0212(19) Uani 1 1 d . .
C50 C 0.1863(4) 0.4541(13) 0.7988(6) 0.023(2) Uani 1 1 d . .
H18A H 0.2154 0.4692 0.8639 0.034 Uiso 1 1 calc R U
H18B H 0.1435 0.4235 0.8107 0.034 Uiso 1 1 calc R U
H18C H 0.1853 0.5811 0.7602 0.034 Uiso 1 1 calc R U
C8 C -0.0347(4) 0.1167(14) 0.6085(7) 0.023(2) Uani 1 1 d . .
H6 H -0.0797 0.1102 0.5917 0.028 Uiso 1 1 calc R U
C26 C 0.3403(5) 0.2507(14) 0.5379(8) 0.031(2) Uani 1 1 d . .
H15A H 0.3474 0.3772 0.5772 0.046 Uiso 1 1 calc R U
H15B H 0.2946 0.2314 0.5137 0.046 Uiso 1 1 calc R U
H15C H 0.3619 0.2587 0.4799 0.046 Uiso 1 1 calc R U
C24 C 0.4181(4) -0.2656(12) 0.7302(7) 0.0208(18) Uani 1 1 d . .
H13 H 0.4354 -0.3756 0.7725 0.025 Uiso 1 1 calc R U
C22 C 0.4230(4) -0.0317(14) 0.5895(7) 0.028(2) Uani 1 1 d . .
H11 H 0.4445 0.0159 0.5383 0.034 Uiso 1 1 calc R U
C27 C 0.5075(5) -0.3115(17) 0.6312(10) 0.045(3) Uani 1 1 d . .
H16A H 0.5436 -0.2719 0.6839 0.068 Uiso 1 1 calc R U
H16B H 0.5161 -0.2720 0.5647 0.068 Uiso 1 1 calc R U
H16C H 0.5015 -0.4595 0.6331 0.068 Uiso 1 1 calc R U
C28 C 0.3314(4) -0.2316(13) 0.8406(7) 0.028(2) Uani 1 1 d . .
H17A H 0.3596 -0.1954 0.9043 0.041 Uiso 1 1 calc R U
H17B H 0.3246 -0.3794 0.8381 0.041 Uiso 1 1 calc R U
H17C H 0.2905 -0.1620 0.8365 0.041 Uiso 1 1 calc R U
C25 C 0.3626(4) -0.1644(14) 0.7492(7) 0.0216(19) Uani 1 1 d . .

loop_
_atom_site_aniso_label
_atom_site_aniso_U_11
_atom_site_aniso_U_22
_atom_site_aniso_U_33
_atom_site_aniso_U_23
_atom_site_aniso_U_13
_atom_site_aniso_U_12
Au1 0.00964(15) 0.01720(16) 0.01190(16) -0.00131(14) 0.00170(10) 0.00164(15)
Cl1 0.0249(12) 0.0248(10) 0.0264(12) -0.0123(9) -0.0017(10) 0.0040(9)
N3 0.014(4) 0.013(3) 0.019(4) -0.005(3) 0.000(3) 0.001(3)
C1 0.012(4) 0.025(4) 0.023(5) 0.004(4) -0.006(4) 0.006(4)
N1 0.012(3) 0.016(3) 0.019(3) -0.003(3) 0.007(3) 0.000(3)
C2 0.011(4) 0.014(4) 0.013(4) 0.001(3) 0.002(3) -0.001(3)
N2 0.013(3) 0.015(3) 0.019(3) -0.002(3) 0.005(3) 0.003(3)
C5 0.011(4) 0.020(4) 0.012(4) 0.002(3) 0.007(3) 0.000(3)
C20 0.008(4) 0.015(4) 0.028(5) -0.009(3) -0.003(4) -0.003(3)
C23 0.013(4) 0.032(5) 0.041(6) -0.005(4) 0.006(4) 0.011(4)
C10 0.014(4) 0.023(4) 0.020(5) -0.001(3) 0.007(4) 0.006(3)
C9 0.017(5) 0.029(5) 0.017(4) 0.006(3) 0.000(4) 0.007(4)
C6 0.022(5) 0.026(4) 0.017(4) 0.003(4) 0.002(4) 0.005(4)
C7 0.019(5) 0.028(5) 0.018(5) 0.000(4) 0.005(4) -0.002(4)
C21 0.012(4) 0.025(4) 0.027(5) -0.001(4) 0.004(4) -0.001(3)
C50 0.026(5) 0.020(4) 0.021(5) -0.004(4) 0.003(4) -0.001(4)
C8 0.008(4) 0.035(5) 0.025(5) 0.001(4) -0.001(4) -0.005(4)
C26 0.018(4) 0.046(6) 0.031(5) 0.006(5) 0.011(4) 0.005(5)
C24 0.020(4) 0.012(4) 0.030(5) 0.004(4) 0.004(4) 0.009(4)
C22 0.017(5) 0.036(5) 0.034(6) 0.006(4) 0.012(4) 0.005(4)
C27 0.024(6) 0.051(6) 0.061(8) 0.010(6) 0.010(6) 0.025(5)
C28 0.011(4) 0.035(5) 0.037(5) 0.005(4) 0.007(4) 0.000(4)
C25 0.017(5) 0.030(4) 0.016(4) -0.003(4) -0.003(4) -0.004(4)

loop_
_atom_type_symbol
_atom_type_description
_atom_type_scat_dispersion_real
_atom_type_scat_dispersion_imag
_atom_type_scat_source
C C 0.0033 0.0016 'International Tables Vol C Tables 4.2.6.8 and 6.1.1.4'
H H 0.0000 0.0000 'International Tables Vol C Tables 4.2.6.8 and 6.1.1.4'
N N 0.0061 0.0033 'International Tables Vol C Tables 4.2.6.8 and 6.1.1.4'
Cl Cl 0.1484 0.1585 'International Tables Vol C Tables 4.2.6.8 and 6.1.1.4'
Au Au -2.0133 8.8022 'International Tables Vol C Tables 4.2.6.8 and 6.1.1.4'

loop_
_geom_angle_atom_site_label_1
_geom_angle_atom_site_label_2
_geom_angle_atom_site_label_3
_geom_angle
C1 Au1 Cl1 176.7(2)
N2 N3 C1 114.5(7)
N2 N3 C20 120.3(6)
C1 N3 C20 125.2(6)
N3 C1 C2 102.0(7)
N3 C1 Au1 126.3(6)
C2 C1 Au1 131.6(6)
N2 N1 C2 113.2(6)
N2 N1 C50 118.2(7)
C2 N1 C50 128.4(7)
N1 C2 C1 107.1(7)
N1 C2 C5 124.6(7)
C1 C2 C5 128.3(7)
N1 N2 N3 103.2(6)
C6 C5 C10 118.9(8)
C6 C5 C2 119.9(7)
C10 C5 C2 121.3(7)
C25 C20 C21 122.8(8)
C25 C20 N3 119.2(8)
C21 C20 N3 117.9(7)
C24 C23 C22 118.7(8)
C24 C23 C27 120.7(9)
C22 C23 C27 120.5(9)
C9 C10 C5 119.1(8)
C8 C9 C10 121.4(8)
C7 C6 C5 120.6(8)
C8 C7 C6 119.9(8)
C20 C21 C22 117.0(8)
C20 C21 C26 122.5(8)
C22 C21 C26 120.4(8)
C9 C8 C7 120.0(8)
C23 C24 C25 121.1(8)
C21 C22 C23 121.6(8)
C20 C25 C24 118.5(8)
C20 C25 C28 121.3(8)
C24 C25 C28 120.1(8)

loop_
_geom_bond_atom_site_label_1
_geom_bond_atom_site_label_2
_geom_bond_distance
Au1 C1 1.973(9)
Au1 Cl1 2.281(2)
N3 N2 1.342(8)
N3 C1 1.384(10)
N3 C20 1.439(10)
C1 C2 1.394(11)
N1 N2 1.316(9)
N1 C2 1.360(10)
N1 C50 1.462(10)
C2 C5 1.478(11)
C5 C6 1.394(11)
C5 C10 1.418(11)
C20 C25 1.383(12)
C20 C21 1.397(12)
C23 C24 1.385(13)
C23 C22 1.408(12)
C23 C27 1.486(13)
C10 C9 1.392(12)
C9 C8 1.368(12)
C6 C7 1.392(12)
C7 C8 1.388(12)
C21 C22 1.401(11)
C21 C26 1.496(12)
C24 C25 1.397(12)
C28 C25 1.536(12)
